data_7226148
loop_
_publ_author_name
'Khavasi, Hamid Reza'
'Kavand, Sima'

_publ_section_title
;
 \p-Stacking synthon repetitivity in coordination compounds
;
_journal_issue 25
_journal_name_full CrystEngComm
_journal_page_first 4760
_journal_paper_doi 10.1039/C6CE00838K
_journal_volume 18
_journal_year 2016
_chemical_formula_sum 'C15 H10 Br N3 O'
_chemical_formula_weight 328.16
_chemical_name_systematic
; 
 ? 
;
_space_group_IT_number 14
_symmetry_cell_setting monoclinic
_symmetry_space_group_name_Hall '-P 2yn'
_symmetry_space_group_name_H-M 'P 1 21/n 1'
_atom_sites_solution_hydrogens geom
_atom_sites_solution_primary direct
_atom_sites_solution_secondary difmap
_audit_creation_method SHELXL-97
_audit_update_record
;
2014-07-29 deposited with the CCDC.
2016-05-24 downloaded from the CCDC.
;
_cell_angle_alpha 90.00
_cell_angle_beta 92.318(11)
_cell_angle_gamma 90.00
_cell_formula_units_Z 4
_cell_length_a 5.1029(7)
_cell_length_b 13.9355(14)
_cell_length_c 18.293(3)
_cell_measurement_reflns_used 18467
_cell_measurement_temperature 298(2)
_cell_measurement_theta_max 32.23
_cell_measurement_theta_min 2.23
_cell_volume 1299.8(3)
_computing_cell_refinement 'X-Area 1.31 (Stoe & Cie GmbH, 2005)'
_computing_data_collection 'X-Area 1.31 (Stoe & Cie GmbH, 2005)'
_computing_data_reduction 'X-Area 1.31 (Stoe & Cie GmbH, 2005)'
_computing_molecular_graphics 'ORTEP-3 for Windows (Farrugia, 1997)'
_computing_publication_material 'WinGX (Farrugia, 1999)'
_computing_structure_refinement 'SHELXL-97 (Sheldrick, 1997)'
_computing_structure_solution 'SHELXS-97 (Sheldrick, 1990)'
_diffrn_ambient_temperature 298(2)
_diffrn_detector_area_resol_mean '0.15 mm'
_diffrn_measured_fraction_theta_full 0.990
_diffrn_measured_fraction_theta_max 0.990
_diffrn_measurement_device_type 'STOE IPDS II'
_diffrn_measurement_method 'rotation method'
_diffrn_radiation_monochromator graphite
_diffrn_radiation_source 'fine-focus sealed tube'
_diffrn_radiation_type MoK\a
_diffrn_radiation_wavelength 0.71073
_diffrn_reflns_av_R_equivalents 0.1001
_diffrn_reflns_av_sigmaI/netI 0.1186
_diffrn_reflns_limit_h_max 7
_diffrn_reflns_limit_h_min -7
_diffrn_reflns_limit_k_max 18
_diffrn_reflns_limit_k_min -20
_diffrn_reflns_limit_l_max 24
_diffrn_reflns_limit_l_min -27
_diffrn_reflns_number 18467
_diffrn_reflns_theta_full 32.23
_diffrn_reflns_theta_max 32.23
_diffrn_reflns_theta_min 2.23
_diffrn_standards_number 0
_exptl_absorpt_coefficient_mu 3.160
_exptl_absorpt_correction_T_max 0.568
_exptl_absorpt_correction_T_min 0.475
_exptl_absorpt_correction_type numerical
_exptl_absorpt_process_details 'shape of crystal determined optically'
_exptl_crystal_colour Yellow
_exptl_crystal_density_diffrn 1.677
_exptl_crystal_density_method 'not measured'
_exptl_crystal_description Block
_exptl_crystal_F_000 656
_exptl_crystal_size_max 0.35
_exptl_crystal_size_mid 0.20
_exptl_crystal_size_min 0.18
_refine_diff_density_max 0.643
_refine_diff_density_min -0.669
_refine_diff_density_rms 0.097
_refine_ls_extinction_method none
_refine_ls_goodness_of_fit_ref 1.194
_refine_ls_hydrogen_treatment constr
_refine_ls_matrix_type full
_refine_ls_number_parameters 181
_refine_ls_number_reflns 4477
_refine_ls_number_restraints 0
_refine_ls_restrained_S_all 1.194
_refine_ls_R_factor_all 0.0910
_refine_ls_R_factor_gt 0.0850
_refine_ls_shift/su_max 0.005
_refine_ls_shift/su_mean 0.000
_refine_ls_structure_factor_coef Fsqd
_refine_ls_weighting_details 'calc w=1/[\s^2^(Fo^2^)+(0.0344P)^2^+2.7624P] where P=(Fo^2^+2Fc^2^)/3'
_refine_ls_weighting_scheme calc
_refine_ls_wR_factor_gt 0.1569
_refine_ls_wR_factor_ref 0.1962
_reflns_number_gt 2587
_reflns_number_total 4477
_reflns_threshold_expression >2sigma(I)
_cod_data_source_file c6ce00838k2.cif
_cod_data_source_block d:\determination\solution\c-test7\c-test7
_cod_depositor_comments
;
The following automatic conversions were performed:

'_symmetry_cell_setting' value 'Monoclinic' changed to 'monoclinic'
according to
/usr/data/users/saulius/crontab/automatic-downloads/current/RSC/lib/dictionaries/cif_core.dic
dictionary named 'cif_core.dic' version 2.4.2 from 2011-04-26.

Automatic conversion script
Id: cif_fix_values 4268 2015-11-12 08:31:59Z antanas 
;
_cod_original_cell_volume 1299.7(3)
_cod_original_sg_symbol_H-M P21/n
_cod_original_formula_sum 'C15 H10 Br1 N3 O1'
_cod_database_code 7226148

loop_
_symmetry_equiv_pos_as_xyz
'x, y, z'
'-x+1/2, y+1/2, -z+1/2'
'-x, -y, -z'
'x-1/2, -y-1/2, z-1/2'

loop_
_atom_site_label
_atom_site_type_symbol
_atom_site_fract_x
_atom_site_fract_y
_atom_site_fract_z
_atom_site_U_iso_or_equiv
_atom_site_adp_type
_atom_site_occupancy
_atom_site_symmetry_multiplicity
_atom_site_calc_flag
_atom_site_refinement_flags
C1 C 1.6003(13) 0.9306(5) 0.1206(4) 0.0537(15) Uani 1 1 d .
H1 H 1.6185 0.9667 0.1633 0.064 Uiso 1 1 calc R
C2 C 1.7626(12) 0.9497(5) 0.0635(4) 0.0516(15) Uani 1 1 d .
H2 H 1.8853 0.9988 0.0686 0.062 Uiso 1 1 calc R
C3 C 1.5683(12) 0.8307(5) -0.0027(3) 0.0485(14) Uani 1 1 d .
H3 H 1.5531 0.7935 -0.0448 0.058 Uiso 1 1 calc R
C4 C 1.4037(10) 0.8130(4) 0.0540(3) 0.0356(11) Uani 1 1 d .
C5 C 1.2067(11) 0.7332(4) 0.0468(3) 0.0376(11) Uani 1 1 d .
C6 C 0.8756(10) 0.6521(4) 0.1242(3) 0.0344(11) Uani 1 1 d .
C7 C 0.8018(12) 0.5816(4) 0.0757(3) 0.0441(13) Uani 1 1 d .
H7 H 0.8771 0.5785 0.0303 0.053 Uiso 1 1 calc R
C8 C 0.6119(12) 0.5138(4) 0.0945(3) 0.0469(14) Uani 1 1 d .
H8 H 0.5655 0.4651 0.0617 0.056 Uiso 1 1 calc R
C9 C 0.4950(10) 0.5185(4) 0.1599(3) 0.0435(13) Uani 1 1 d .
C10 C 0.5609(10) 0.5905(4) 0.2119(3) 0.0394(12) Uani 1 1 d .
C11 C 0.4484(12) 0.5988(5) 0.2816(4) 0.0550(17) Uani 1 1 d .
H11 H 0.3231 0.5542 0.2948 0.066 Uiso 1 1 calc R
C12 C 0.5189(13) 0.6702(5) 0.3297(4) 0.0577(17) Uani 1 1 d .
H12 H 0.4393 0.6745 0.3744 0.069 Uiso 1 1 calc R
C13 C 0.7091(13) 0.7361(5) 0.3118(3) 0.0512(15) Uani 1 1 d .
H13 H 0.7577 0.7846 0.3446 0.061 Uiso 1 1 calc R
C14 C 0.8250(11) 0.7300(4) 0.2460(3) 0.0429(13) Uani 1 1 d .
H14 H 0.9539 0.7744 0.2353 0.051 Uiso 1 1 calc R
C15 C 0.7573(10) 0.6589(4) 0.1937(3) 0.0335(11) Uani 1 1 d .
N1 N 1.4194(9) 0.8621(4) 0.1161(3) 0.0460(12) Uani 1 1 d .
N2 N 1.7483(10) 0.9000(4) 0.0018(3) 0.0548(14) Uani 1 1 d .
N3 N 1.0717(9) 0.7195(3) 0.1091(2) 0.0383(10) Uani 1 1 d .
H3B H 1.1130 0.7580 0.1445 0.046 Uiso 1 1 calc R
O1 O 1.1701(10) 0.6884(4) -0.0097(2) 0.0608(13) Uani 1 1 d .
Br1 Br 0.23839(13) 0.42434(5) 0.18119(5) 0.0645(3) Uani 1 1 d .

loop_
_atom_site_aniso_label
_atom_site_aniso_U_11
_atom_site_aniso_U_22
_atom_site_aniso_U_33
_atom_site_aniso_U_23
_atom_site_aniso_U_13
_atom_site_aniso_U_12
C1 0.057(4) 0.056(4) 0.049(4) -0.015(3) 0.015(3) -0.016(3)
C2 0.043(3) 0.051(3) 0.063(4) -0.002(3) 0.017(3) -0.011(3)
C3 0.048(3) 0.064(4) 0.036(3) -0.004(3) 0.018(3) -0.009(3)
C4 0.035(3) 0.038(3) 0.035(3) 0.005(2) 0.010(2) 0.000(2)
C5 0.042(3) 0.044(3) 0.027(3) 0.001(2) 0.004(2) -0.002(2)
C6 0.037(3) 0.035(2) 0.032(3) 0.005(2) 0.006(2) -0.002(2)
C7 0.058(3) 0.045(3) 0.029(3) 0.001(2) 0.006(2) -0.004(3)
C8 0.056(3) 0.041(3) 0.043(3) 0.002(2) -0.012(3) -0.014(3)
C9 0.034(3) 0.040(3) 0.057(4) 0.016(3) -0.002(2) -0.002(2)
C10 0.035(3) 0.040(3) 0.043(3) 0.012(2) 0.008(2) 0.003(2)
C11 0.041(3) 0.070(4) 0.055(4) 0.023(3) 0.018(3) 0.004(3)
C12 0.053(4) 0.077(5) 0.044(4) 0.005(3) 0.025(3) 0.012(3)
C13 0.056(4) 0.058(4) 0.041(4) 0.000(3) 0.013(3) 0.009(3)
C14 0.045(3) 0.050(3) 0.034(3) 0.002(2) 0.005(2) 0.002(2)
C15 0.034(2) 0.039(3) 0.027(3) 0.006(2) -0.001(2) 0.002(2)
N1 0.042(3) 0.058(3) 0.039(3) -0.003(2) 0.014(2) -0.009(2)
N2 0.050(3) 0.064(3) 0.051(3) -0.001(3) 0.023(2) -0.015(3)
N3 0.044(2) 0.045(2) 0.026(2) -0.0057(18) 0.0088(19) -0.012(2)
O1 0.076(3) 0.072(3) 0.036(2) -0.012(2) 0.019(2) -0.026(3)
Br1 0.0464(4) 0.0542(4) 0.0925(6) 0.0265(4) -0.0028(3) -0.0154(3)

loop_
_atom_type_symbol
_atom_type_description
_atom_type_scat_dispersion_real
_atom_type_scat_dispersion_imag
_atom_type_scat_source
C C 0.0033 0.0016 'International Tables Vol C Tables 4.2.6.8 and 6.1.1.4'
H H 0.0000 0.0000 'International Tables Vol C Tables 4.2.6.8 and 6.1.1.4'
N N 0.0061 0.0033 'International Tables Vol C Tables 4.2.6.8 and 6.1.1.4'
O O 0.0106 0.0060 'International Tables Vol C Tables 4.2.6.8 and 6.1.1.4'
Hg Hg -2.3894 9.2266 'International Tables Vol C Tables 4.2.6.8 and 6.1.1.4'
Br Br -0.2901 2.4595 'International Tables Vol C Tables 4.2.6.8 and 6.1.1.4'

loop_
_geom_angle_atom_site_label_1
_geom_angle_atom_site_label_2
_geom_angle_atom_site_label_3
_geom_angle
N1 C1 C2 121.8(6)
N1 C1 H1 119.1
C2 C1 H1 119.1
N2 C2 C1 122.0(6)
N2 C2 H2 119.0
C1 C2 H2 119.0
N2 C3 C4 121.5(6)
N2 C3 H3 119.3
C4 C3 H3 119.3
N1 C4 C3 122.1(5)
N1 C4 C5 118.4(4)
C3 C4 C5 119.4(5)
O1 C5 N3 124.9(5)
O1 C5 C4 122.3(5)
N3 C5 C4 112.8(4)
C7 C6 N3 122.1(5)
C7 C6 C15 120.6(5)
N3 C6 C15 117.3(5)
C6 C7 C8 120.0(5)
C6 C7 H7 120.0
C8 C7 H7 120.0
C9 C8 C7 120.9(5)
C9 C8 H8 119.6
C7 C8 H8 119.6
C8 C9 C10 121.7(5)
C8 C9 Br1 118.4(5)
C10 C9 Br1 119.9(4)
C9 C10 C11 124.5(5)
C9 C10 C15 117.7(5)
C11 C10 C15 117.8(5)
C12 C11 C10 122.0(6)
C12 C11 H11 119.0
C10 C11 H11 119.0
C11 C12 C13 120.0(6)
C11 C12 H12 120.0
C13 C12 H12 120.0
C14 C13 C12 119.9(6)
C14 C13 H13 120.0
C12 C13 H13 120.0
C13 C14 C15 122.7(6)
C13 C14 H14 118.7
C15 C14 H14 118.7
C14 C15 C6 123.3(5)
C14 C15 C10 117.6(5)
C6 C15 C10 119.1(5)
C4 N1 C1 116.3(5)
C2 N2 C3 116.4(5)
C5 N3 C6 129.9(4)
C5 N3 H3B 115.0
C6 N3 H3B 115.0

loop_
_geom_bond_atom_site_label_1
_geom_bond_atom_site_label_2
_geom_bond_distance
C1 N1 1.328(7)
C1 C2 1.385(9)
C1 H1 0.9300
C2 N2 1.323(8)
C2 H2 0.9300
C3 N2 1.333(8)
C3 C4 1.383(7)
C3 H3 0.9300
C4 N1 1.326(7)
C4 C5 1.501(7)
C5 O1 1.215(7)
C5 N3 1.370(7)
C6 C7 1.366(8)
C6 N3 1.408(6)
C6 C15 1.432(7)
C7 C8 1.406(8)
C7 H7 0.9300
C8 C9 1.361(9)
C8 H8 0.9300
C9 C10 1.414(9)
C9 Br1 1.905(5)
C10 C11 1.423(8)
C10 C15 1.433(7)
C11 C12 1.367(10)
C11 H11 0.9300
C12 C13 1.385(10)
C12 H12 0.9300
C13 C14 1.365(8)
C13 H13 0.9300
C14 C15 1.411(8)
C14 H14 0.9300
N3 H3B 0.8600

loop_
_geom_torsion_atom_site_label_1
_geom_torsion_atom_site_label_2
_geom_torsion_atom_site_label_3
_geom_torsion_atom_site_label_4
_geom_torsion
N1 C1 C2 N2 -0.8(11)
N2 C3 C4 N1 -1.5(10)
N2 C3 C4 C5 -179.2(6)
N1 C4 C5 O1 175.8(6)
C3 C4 C5 O1 -6.5(9)
N1 C4 C5 N3 -2.4(7)
C3 C4 C5 N3 175.4(5)
N3 C6 C7 C8 177.6(5)
C15 C6 C7 C8 -1.3(8)
C6 C7 C8 C9 1.5(9)
C7 C8 C9 C10 -0.7(9)
C7 C8 C9 Br1 179.7(4)
C8 C9 C10 C11 -179.3(6)
Br1 C9 C10 C11 0.3(8)
C8 C9 C10 C15 -0.3(8)
Br1 C9 C10 C15 179.3(4)
C9 C10 C11 C12 -179.7(6)
C15 C10 C11 C12 1.3(9)
C10 C11 C12 C13 -1.3(10)
C11 C12 C13 C14 0.3(10)
C12 C13 C14 C15 0.8(9)
C13 C14 C15 C6 179.4(5)
C13 C14 C15 C10 -0.8(8)
C7 C6 C15 C14 -180.0(5)
N3 C6 C15 C14 1.1(7)
C7 C6 C15 C10 0.3(8)
N3 C6 C15 C10 -178.7(5)
C9 C10 C15 C14 -179.3(5)
C11 C10 C15 C14 -0.2(7)
C9 C10 C15 C6 0.5(7)
C11 C10 C15 C6 179.6(5)
C3 C4 N1 C1 0.9(9)
C5 C4 N1 C1 178.6(5)
C2 C1 N1 C4 0.2(10)
C1 C2 N2 C3 0.2(10)
C4 C3 N2 C2 0.9(10)
O1 C5 N3 C6 2.7(10)
C4 C5 N3 C6 -179.3(5)
C7 C6 N3 C5 4.9(9)
C15 C6 N3 C5 -176.2(5)
